data_4036063
loop_
_publ_author_name
'Lyapustin, Daniil N.'
'Ulomsky, Evgeny N.'
'Zanakhov, Timur O.'
'Rusinov, Vladimir L.'

_publ_section_title
;
 Three-Component Coupling of Aromatic Aldehydes,
 1-Morpholino-2-nitroalkenes, and 3-Aminoazoles via Boron Trifluoride
 Etherate Catalysis: Reaction Pathway and Features of the Formation of
 Intermediates.
;
_journal_name_full 'The Journal of organic chemistry'
_journal_paper_doi 10.1021/acs.joc.9b02286
_journal_year 2019
_chemical_formula_moiety 'C14 H15 N5 O2 S'
_chemical_formula_sum 'C14 H15 N5 O2 S'
_chemical_formula_weight 317.37
_space_group_IT_number 14
_space_group_name_Hall '-P 2yn'
_space_group_name_H-M_alt 'P 1 21/n 1'
_symmetry_cell_setting monoclinic
_symmetry_space_group_name_H-M 'P 1 21/n 1'
_atom_sites_solution_hydrogens geom
_atom_sites_solution_primary direct
_atom_sites_solution_secondary difmap
_audit_creation_method SHELXL-97
_cell_angle_alpha 90.00
_cell_angle_beta 105.066(12)
_cell_angle_gamma 90.00
_cell_formula_units_Z 4
_cell_length_a 11.2458(12)
_cell_length_b 7.3541(6)
_cell_length_c 18.913(2)
_cell_measurement_reflns_used 1480
_cell_measurement_temperature 295(2)
_cell_measurement_theta_max 25.3730
_cell_measurement_theta_min 3.8480
_cell_volume 1510.4(3)
_computing_cell_refinement 'CrysAlisPro 1.171.39.38a (Rigaku OD, 2017)'
_computing_data_collection 'CrysAlisPro 1.171.39.38a (Rigaku OD, 2017)'
_computing_data_reduction 'CrysAlisPro 1.171.39.38a (Rigaku OD, 2017)'
_computing_structure_refinement 'SHELXL-97 (Sheldrick, 1997)'
_computing_structure_solution 'SHELXS-97 (Sheldrick, 1990)'
_diffrn_ambient_temperature 295(2)
_diffrn_measured_fraction_theta_full 0.993
_diffrn_measured_fraction_theta_max 0.853
_diffrn_measurement_device_type 'Xcalibur 3'
_diffrn_measurement_method 'omega scans'
_diffrn_radiation_monochromator graphite
_diffrn_radiation_source 'fine-focus sealed tube'
_diffrn_radiation_type MoK\a
_diffrn_radiation_wavelength 0.71073
_diffrn_reflns_av_R_equivalents 0.0393
_diffrn_reflns_av_sigmaI/netI 0.0582
_diffrn_reflns_limit_h_max 14
_diffrn_reflns_limit_h_min -15
_diffrn_reflns_limit_k_max 10
_diffrn_reflns_limit_k_min -10
_diffrn_reflns_limit_l_max 25
_diffrn_reflns_limit_l_min -23
_diffrn_reflns_number 8950
_diffrn_reflns_theta_full 26.00
_diffrn_reflns_theta_max 30.90
_diffrn_reflns_theta_min 3.56
_exptl_absorpt_coefficient_mu 0.229
_exptl_absorpt_correction_T_max 1.00000
_exptl_absorpt_correction_T_min 0.72762
_exptl_absorpt_correction_type multi-scan
_exptl_absorpt_process_details
;
CrysAlisPro 1.171.39.38a (Rigaku Oxford Diffraction, 2017)
Empirical absorption correction using spherical harmonics,
 implemented in SCALE3 ABSPACK scaling algorithm.
;
_exptl_crystal_colour light_yellow
_exptl_crystal_density_diffrn 1.396
_exptl_crystal_density_method 'not measured'
_exptl_crystal_description prism
_exptl_crystal_F_000 664
_exptl_crystal_size_max 0.49
_exptl_crystal_size_mid 0.36
_exptl_crystal_size_min 0.21
_refine_diff_density_max 0.334
_refine_diff_density_min -0.373
_refine_diff_density_rms 0.049
_refine_ls_extinction_coef 0.004(2)
_refine_ls_extinction_expression Fc^*^=kFc[1+0.001xFc^2^\l^3^/sin(2\q)]^-1/4^
_refine_ls_extinction_method SHELXL
_refine_ls_goodness_of_fit_ref 1.001
_refine_ls_hydrogen_treatment mixed
_refine_ls_matrix_type full
_refine_ls_number_parameters 210
_refine_ls_number_reflns 4075
_refine_ls_number_restraints 0
_refine_ls_restrained_S_all 1.001
_refine_ls_R_factor_all 0.1271
_refine_ls_R_factor_gt 0.0616
_refine_ls_shift/su_max 0.000
_refine_ls_shift/su_mean 0.000
_refine_ls_structure_factor_coef Fsqd
_refine_ls_weighting_details 'calc w=1/[\s^2^(Fo^2^)+(0.0950P)^2^+0.0850P] where P=(Fo^2^+2Fc^2^)/3'
_refine_ls_weighting_scheme calc
_refine_ls_wR_factor_gt 0.1561
_refine_ls_wR_factor_ref 0.2158
_reflns_number_gt 1995
_reflns_number_total 4075
_reflns_threshold_expression >2sigma(I)
_cod_data_source_file jo9b02286_si_002.cif
_cod_data_source_block exp_468
_cod_depositor_comments
;
The following automatic conversions were performed:

data item '_symmetry_cell_setting' value 'Monoclinic' was changed to
'monoclinic' in accordance with the
/home/data/users/saulius/crontab/automatic-downloads/rss-feeds/ACS/lib/dictionaries/cif_core.dic
dictionary named 'cif_core.dic' version 2.4.2 last updated on
2011-04-26.

Automatic conversion script
Id: cif_fix_values 6909 2019-04-08 15:41:33Z antanas 
;
_cod_original_sg_symbol_H-M P2(1)/n
_cod_database_code 4036063

loop_
_symmetry_equiv_pos_as_xyz
'x, y, z'
'-x+1/2, y+1/2, -z+1/2'
'-x, -y, -z'
'x-1/2, -y-1/2, z-1/2'

loop_
_atom_site_label
_atom_site_type_symbol
_atom_site_fract_x
_atom_site_fract_y
_atom_site_fract_z
_atom_site_U_iso_or_equiv
_atom_site_adp_type
_atom_site_occupancy
_atom_site_symmetry_multiplicity
_atom_site_calc_flag
_atom_site_refinement_flags
S1 S 0.38332(8) 0.09813(13) 0.10062(6) 0.0938(4) Uani 1 1 d .
N1 N 0.2195(2) -0.2925(3) -0.01545(12) 0.0575(6) Uani 1 1 d .
O1 O -0.0419(3) -0.7408(4) -0.14691(19) 0.1182(11) Uani 1 1 d .
C1 C 0.5305(3) 0.0055(5) 0.1092(2) 0.0936(11) Uani 1 1 d .
H1A H 0.5919 0.0920 0.1329 0.140 Uiso 1 1 calc R
H1B H 0.5405 -0.0225 0.0616 0.140 Uiso 1 1 calc R
H1C H 0.5394 -0.1036 0.1380 0.140 Uiso 1 1 calc R
C2 C 0.1266(2) -0.1829(3) -0.01447(14) 0.0535(6) Uani 1 1 d .
N2 N 0.3276(2) -0.2178(3) 0.02572(12) 0.0635(6) Uani 1 1 d .
O2 O 0.1507(2) -0.7868(3) -0.10378(12) 0.0851(7) Uani 1 1 d .
N3 N 0.0600(3) -0.6880(3) -0.11384(14) 0.0722(7) Uani 1 1 d .
C3 C 0.2888(3) -0.0654(4) 0.04825(15) 0.0622(7) Uani 1 1 d .
N4 N 0.1645(2) -0.0369(3) 0.02586(12) 0.0593(6) Uani 1 1 d .
C4 C -0.1784(3) -0.3567(7) -0.2015(2) 0.1113(13) Uani 1 1 d .
H4A H -0.2660 -0.3548 -0.2217 0.167 Uiso 1 1 calc R
H4B H -0.1419 -0.4393 -0.2291 0.167 Uiso 1 1 calc R
H4C H -0.1458 -0.2368 -0.2038 0.167 Uiso 1 1 calc R
N5 N 0.0095(2) -0.2275(3) -0.05150(13) 0.0614(6) Uani 1 1 d .
C5 C -0.1491(3) -0.4185(4) -0.12236(17) 0.0724(8) Uani 1 1 d .
H5A H -0.1982 -0.3495 -0.0966 0.087 Uiso 1 1 calc R
H5B H -0.1704 -0.5460 -0.1205 0.087 Uiso 1 1 calc R
C6 C -0.0154(3) -0.3928(3) -0.08534(15) 0.0594(7) Uani 1 1 d .
C7 C 0.0796(3) -0.5081(4) -0.08467(15) 0.0591(7) Uani 1 1 d .
C8 C 0.2149(3) -0.4646(4) -0.05510(14) 0.0574(7) Uani 1 1 d .
C9 C 0.2833(2) -0.4497(3) -0.11420(13) 0.0532(6) Uani 1 1 d .
C10 C 0.2315(2) -0.3640(4) -0.17988(14) 0.0584(7) Uani 1 1 d .
H10A H 0.1533 -0.3134 -0.1882 0.070 Uiso 1 1 calc R
C11 C 0.2941(3) -0.3524(4) -0.23335(16) 0.0653(7) Uani 1 1 d .
H11A H 0.2582 -0.2945 -0.2774 0.078 Uiso 1 1 calc R
C12 C 0.4097(3) -0.4266(4) -0.22153(17) 0.0665(7) Uani 1 1 d .
H12A H 0.4521 -0.4200 -0.2576 0.080 Uiso 1 1 calc R
C13 C 0.4624(2) -0.5108(4) -0.15595(16) 0.0672(8) Uani 1 1 d .
H13A H 0.5412 -0.5596 -0.1474 0.081 Uiso 1 1 calc R
C14 C 0.3994(2) -0.5231(4) -0.10312(15) 0.0613(7) Uani 1 1 d .
H14A H 0.4354 -0.5818 -0.0592 0.074 Uiso 1 1 calc R
H8 H 0.249(2) -0.557(4) -0.0197(15) 0.061(7) Uiso 1 1 d .
H5 H -0.052(3) -0.156(4) -0.0435(16) 0.078(9) Uiso 1 1 d .

loop_
_atom_site_aniso_label
_atom_site_aniso_U_11
_atom_site_aniso_U_22
_atom_site_aniso_U_33
_atom_site_aniso_U_23
_atom_site_aniso_U_13
_atom_site_aniso_U_12
S1 0.0733(6) 0.0843(6) 0.1085(8) -0.0401(5) -0.0037(5) 0.0017(4)
N1 0.0644(13) 0.0543(12) 0.0498(12) -0.0071(10) 0.0079(10) 0.0040(10)
O1 0.1010(19) 0.0952(19) 0.168(3) -0.0679(18) 0.053(2) -0.0345(15)
C1 0.072(2) 0.089(2) 0.103(3) -0.017(2) -0.0083(19) -0.0033(18)
C2 0.0599(15) 0.0518(14) 0.0472(13) -0.0024(11) 0.0112(12) 0.0025(12)
N2 0.0652(14) 0.0649(14) 0.0534(13) -0.0073(11) 0.0028(11) 0.0046(11)
O2 0.129(2) 0.0549(12) 0.0750(15) -0.0027(10) 0.0322(14) 0.0086(12)
N3 0.096(2) 0.0589(15) 0.0703(17) -0.0148(12) 0.0379(15) -0.0122(15)
C3 0.0658(16) 0.0628(17) 0.0532(15) -0.0066(13) 0.0066(13) 0.0036(13)
N4 0.0631(13) 0.0558(12) 0.0549(13) -0.0100(10) 0.0080(11) -0.0004(10)
C4 0.096(3) 0.145(4) 0.081(3) -0.004(3) 0.001(2) -0.015(3)
N5 0.0630(14) 0.0558(13) 0.0621(14) -0.0133(11) 0.0106(12) -0.0019(11)
C5 0.0726(19) 0.0700(18) 0.076(2) -0.0177(15) 0.0225(16) -0.0112(14)
C6 0.0709(17) 0.0555(15) 0.0537(15) -0.0067(12) 0.0197(13) -0.0092(13)
C7 0.0778(18) 0.0518(15) 0.0530(15) -0.0061(12) 0.0266(14) -0.0046(13)
C8 0.0774(18) 0.0475(14) 0.0455(14) 0.0015(11) 0.0130(13) 0.0087(13)
C9 0.0619(15) 0.0480(13) 0.0464(13) -0.0010(10) 0.0082(11) 0.0042(11)
C10 0.0573(15) 0.0620(16) 0.0531(15) 0.0106(12) 0.0092(12) 0.0060(12)
C11 0.0645(16) 0.0741(18) 0.0530(15) 0.0117(14) 0.0079(13) -0.0041(14)
C12 0.0693(18) 0.0730(18) 0.0600(17) -0.0016(14) 0.0216(14) -0.0059(14)
C13 0.0598(16) 0.0704(19) 0.0704(19) -0.0049(15) 0.0151(15) 0.0066(14)
C14 0.0653(16) 0.0584(16) 0.0542(15) -0.0023(12) 0.0045(13) 0.0085(13)

loop_
_atom_type_symbol
_atom_type_description
_atom_type_scat_dispersion_real
_atom_type_scat_dispersion_imag
_atom_type_scat_source
C C 0.0033 0.0016 'International Tables Vol C Tables 4.2.6.8 and 6.1.1.4'
H H 0.0000 0.0000 'International Tables Vol C Tables 4.2.6.8 and 6.1.1.4'
N N 0.0061 0.0033 'International Tables Vol C Tables 4.2.6.8 and 6.1.1.4'
O O 0.0106 0.0060 'International Tables Vol C Tables 4.2.6.8 and 6.1.1.4'
S S 0.1246 0.1234 'International Tables Vol C Tables 4.2.6.8 and 6.1.1.4'

loop_
_geom_angle_atom_site_label_1
_geom_angle_atom_site_label_2
_geom_angle_atom_site_label_3
_geom_angle
C3 S1 C1 101.94(15)
C2 N1 N2 109.5(2)
C2 N1 C8 127.6(2)
N2 N1 C8 122.8(2)
S1 C1 H1A 109.5
S1 C1 H1B 109.5
H1A C1 H1B 109.5
S1 C1 H1C 109.5
H1A C1 H1C 109.5
H1B C1 H1C 109.5
N4 C2 N1 111.4(2)
N4 C2 N5 128.1(2)
N1 C2 N5 120.5(2)
C3 N2 N1 101.8(2)
O1 N3 O2 121.7(3)
O1 N3 C7 121.6(3)
O2 N3 C7 116.7(3)
N2 C3 N4 115.5(2)
N2 C3 S1 124.8(2)
N4 C3 S1 119.7(2)
C2 N4 C3 101.8(2)
C5 C4 H4A 109.5
C5 C4 H4B 109.5
H4A C4 H4B 109.5
C5 C4 H4C 109.5
H4A C4 H4C 109.5
H4B C4 H4C 109.5
C2 N5 C6 120.5(2)
C2 N5 H5 116.8(19)
C6 N5 H5 121.1(19)
C6 C5 C4 111.0(3)
C6 C5 H5A 109.4
C4 C5 H5A 109.4
C6 C5 H5B 109.4
C4 C5 H5B 109.4
H5A C5 H5B 108.0
C7 C6 N5 119.0(3)
C7 C6 C5 128.0(2)
N5 C6 C5 112.9(2)
C6 C7 N3 122.1(3)
C6 C7 C8 125.7(2)
N3 C7 C8 112.2(2)
N1 C8 C9 110.9(2)
N1 C8 C7 105.6(2)
C9 C8 C7 113.4(2)
N1 C8 H8 107.5(15)
C9 C8 H8 112.0(15)
C7 C8 H8 107.0(15)
C10 C9 C14 118.5(3)
C10 C9 C8 121.4(2)
C14 C9 C8 120.1(2)
C9 C10 C11 120.9(2)
C9 C10 H10A 119.6
C11 C10 H10A 119.6
C12 C11 C10 119.9(3)
C12 C11 H11A 120.0
C10 C11 H11A 120.0
C13 C12 C11 119.6(3)
C13 C12 H12A 120.2
C11 C12 H12A 120.2
C12 C13 C14 120.3(3)
C12 C13 H13A 119.9
C14 C13 H13A 119.9
C13 C14 C9 120.8(3)
C13 C14 H14A 119.6
C9 C14 H14A 119.6

loop_
_geom_bond_atom_site_label_1
_geom_bond_atom_site_label_2
_geom_bond_distance
S1 C3 1.735(3)
S1 C1 1.757(3)
N1 C2 1.324(3)
N1 N2 1.376(3)
N1 C8 1.465(3)
O1 N3 1.217(3)
C1 H1A 0.9600
C1 H1B 0.9600
C1 H1C 0.9600
C2 N4 1.322(3)
C2 N5 1.361(3)
N2 C3 1.313(3)
O2 N3 1.227(3)
N3 C7 1.429(4)
C3 N4 1.367(3)
C4 C5 1.516(5)
C4 H4A 0.9600
C4 H4B 0.9600
C4 H4C 0.9600
N5 C6 1.368(3)
N5 H5 0.92(3)
C5 C6 1.497(4)
C5 H5A 0.9700
C5 H5B 0.9700
C6 C7 1.361(4)
C7 C8 1.512(4)
C8 C9 1.517(4)
C8 H8 0.96(3)
C9 C10 1.380(3)
C9 C14 1.377(3)
C10 C11 1.377(4)
C10 H10A 0.9300
C11 C12 1.373(4)
C11 H11A 0.9300
C12 C13 1.375(4)
C12 H12A 0.9300
C13 C14 1.370(4)
C13 H13A 0.9300
C14 H14A 0.9300

loop_
_geom_torsion_atom_site_label_1
_geom_torsion_atom_site_label_2
_geom_torsion_atom_site_label_3
_geom_torsion_atom_site_label_4
_geom_torsion
N2 N1 C2 N4 -0.6(3)
C8 N1 C2 N4 -178.5(2)
N2 N1 C2 N5 180.0(2)
C8 N1 C2 N5 2.1(4)
C2 N1 N2 C3 -0.1(3)
C8 N1 N2 C3 177.9(2)
N1 N2 C3 N4 0.8(3)
N1 N2 C3 S1 -177.3(2)
C1 S1 C3 N2 1.8(3)
C1 S1 C3 N4 -176.2(2)
N1 C2 N4 C3 1.1(3)
N5 C2 N4 C3 -179.6(3)
N2 C3 N4 C2 -1.2(3)
S1 C3 N4 C2 177.0(2)
N4 C2 N5 C6 -173.9(3)
N1 C2 N5 C6 5.3(4)
C2 N5 C6 C7 -3.4(4)
C2 N5 C6 C5 179.2(2)
C4 C5 C6 C7 -85.6(4)
C4 C5 C6 N5 91.4(3)
N5 C6 C7 N3 175.0(2)
C5 C6 C7 N3 -8.0(5)
N5 C6 C7 C8 -5.7(4)
C5 C6 C7 C8 171.2(3)
O1 N3 C7 C6 7.1(4)
O2 N3 C7 C6 -172.8(3)
O1 N3 C7 C8 -172.2(3)
O2 N3 C7 C8 7.9(3)
C2 N1 C8 C9 114.0(3)
N2 N1 C8 C9 -63.6(3)
C2 N1 C8 C7 -9.2(4)
N2 N1 C8 C7 173.1(2)
C6 C7 C8 N1 11.0(4)
N3 C7 C8 N1 -169.7(2)
C6 C7 C8 C9 -110.7(3)
N3 C7 C8 C9 68.6(3)
N1 C8 C9 C10 -77.7(3)
C7 C8 C9 C10 40.9(3)
N1 C8 C9 C14 102.6(3)
C7 C8 C9 C14 -138.7(3)
C14 C9 C10 C11 0.2(4)
C8 C9 C10 C11 -179.5(2)
C9 C10 C11 C12 -0.1(4)
C10 C11 C12 C13 -0.5(4)
C11 C12 C13 C14 1.0(4)
C12 C13 C14 C9 -0.9(4)
C10 C9 C14 C13 0.3(4)
C8 C9 C14 C13 180.0(2)
